data_8100355
loop_
_publ_author_name
'Ge, Ming-Hui'
'Mi, Jin-Xiao'
'Huang, Ya-Xi'
'Zhao, Jing-Tai'
'Kniep, R\"udiger'

_publ_section_title
;
 Crystal structure of sodium cadmium diaqua catena-[monoborodiphosphate]-
 hydrate, NaCd(H~2~O)~2~[BP~2~O~8~] &#x00B7; 0.8H~2~O
;
_journal_coden_ASTM ZKNSFT
_journal_issue 2
_journal_name_full 'Zeitschrift f\"ur Kristallographie - New Crystal Structures'
_journal_page_first 165
_journal_page_last 166
_journal_paper_doi 10.1524/ncrs.2003.218.2.165
_journal_volume 218
_journal_year 2003
_chemical_formula_moiety 'NaCd(H2 O)2 [BP2 O8] &#x00B7; 0.79 H2 O'
_chemical_formula_structural 'NaCd(H2 O)2 [BP2 O8] &#x00B7; 0.8 H2 O'
_chemical_formula_sum 'B Cd H6 Na O10.79 P2'
_chemical_formula_weight 386.59
_space_group_IT_number 178
_symmetry_cell_setting hexagonal
_symmetry_space_group_name_Hall 'P 61 2 (0 0 5)'
_symmetry_space_group_name_H-M 'P 61 2 2'
_cell_angle_alpha 90.00
_cell_angle_beta 90.00
_cell_angle_gamma 120.00
_cell_formula_units_Z 6
_cell_length_a 9.7130(14)
_cell_length_b 9.7130(14)
_cell_length_c 16.136(3)
_cell_measurement_temperature 273(2)
_cell_volume 1318.4(4)
_diffrn_ambient_temperature 293(2)
_exptl_crystal_density_diffrn 2.922
_cod_depositor_comments
;
 Updated bibliographic information.

 Antanas Vaitkus,
 2020-10-02

The following automatic conversions were performed:
'_symmetry_cell_setting' value 'Hexagonal' changed to 'hexagonal'
according to '/home/saulius/struct/CIF-dictionaries/cif_core.dic'
dictionary named 'cif_core.dic' version 2.4.1 from
2010-06-29.

'_atom_site_refinement_flags' value 'd' changed to 'D'
according to '/home/saulius/struct/CIF-dictionaries/cif_core.dic'
dictionary named 'cif_core.dic' version 2.4.1 from 2010-06-29 (2 times).

Automatic conversion script
Id: cif_fix_enum 1527 2010-12-29 10:47:43Z saulius 
;
_cod_original_formula_sum 'H6 B1 Cd1 Na1 O10.79 P2'
_cod_database_code 8100355

loop_
_symmetry_equiv_pos_as_xyz
'x, y, z'
'-y, x-y, z+1/3'
'-x+y, -x, z+2/3'
'-x, -y, z+1/2'
'y, -x+y, z+5/6'
'x-y, x, z+1/6'
'y, x, -z+1/3'
'x-y, -y, -z'
'-x, -x+y, -z+2/3'
'-y, -x, -z+5/6'
'-x+y, y, -z+1/2'
'x, x-y, -z+1/6'

loop_
_atom_site_label
_atom_site_type_symbol
_atom_site_fract_x
_atom_site_fract_y
_atom_site_fract_z
_atom_site_U_iso_or_equiv
_atom_site_adp_type
_atom_site_occupancy
_atom_site_symmetry_multiplicity
_atom_site_Wyckoff_symbol
_atom_site_calc_flag
_atom_site_refinement_flags
_atom_site_disorder_assembly
_atom_site_disorder_group
Cd Cd 0.45073(4) 0.90147(8) 0.2500 0.0133(2) Uani 1 6 b d S . .
P P 0.8376(2) 0.2224(2) 0.25090(12) 0.0108(4) Uani 1 12 c d . . .
Na Na 0.8116(6) 0.6231(12) 0.2500 0.068(2) Uani 1 6 b d S . .
O1 O 0.8151(6) 0.2284(6) 0.3462(3) 0.0120(10) Uani 1 12 c d . . .
O2 O 0.8691(7) 0.3791(6) 0.2171(3) 0.0153(11) Uani 1 12 c d . . .
O3 O 0.9821(6) 0.1968(6) 0.2368(3) 0.0138(11) Uani 1 12 c d . . .
O4 O 0.6978(7) 0.1854(8) 0.0546(4) 0.0266(15) Uani 1 12 c d . . .
O5 O 0.6981(7) 0.0793(7) 0.2116(3) 0.0190(12) Uani 1 12 c d . . .
O6 O 0.889(6) 0.0000 0.0000 0.23(3) Uiso 0.80(7) 6 a SP D . .
B B 0.1525(7) 0.3050(14) 0.2500 0.015(2) Uiso 1 6 b S D . .
H1 H 0.943(16) -0.146(13) 0.231(9) 0.050 Uiso 1 12 c d . . .
H2 H 0.612(16) 0.172(14) 0.048(8) 0.050 Uiso 1 12 c d . . .
H3 H 0.8094 0.2446 0.0332 0.050 Uiso 1 12 c d . . .

loop_
_atom_site_aniso_label
_atom_site_aniso_U_11
_atom_site_aniso_U_22
_atom_site_aniso_U_33
_atom_site_aniso_U_23
_atom_site_aniso_U_13
_atom_site_aniso_U_12
Cd 0.0140(3) 0.0116(4) 0.0136(3) 0.000 -0.0039(2) 0.00582(19)
P 0.0109(8) 0.0108(8) 0.0080(8) 0.0032(8) 0.0021(7) 0.0035(6)
Na 0.078(4) 0.111(7) 0.027(3) 0.000 -0.003(3) 0.055(3)
O1 0.012(2) 0.016(3) 0.008(2) 0.0015(19) 0.0012(18) 0.008(2)
O2 0.017(3) 0.014(2) 0.018(2) 0.0017(19) -0.003(2) 0.010(2)
O3 0.014(2) 0.016(3) 0.011(2) -0.005(2) -0.001(2) 0.007(2)
O4 0.014(3) 0.026(3) 0.033(3) 0.010(3) -0.003(2) 0.005(3)
O5 0.010(3) 0.023(3) 0.020(3) 0.000(2) -0.003(2) 0.005(2)

loop_
_geom_bond_atom_site_label_1
_geom_bond_atom_site_label_2
_geom_bond_distance
_geom_bond_site_symmetry_2
_geom_bond_publ_flag
Cd O5 2.234(6) 1_565 ?
Cd O5 2.234(6) 11_665 ?
Cd O2 2.242(5) 7 ?
Cd O2 2.242(5) 6 ?
Cd O4 2.382(7) 6 ?
Cd O4 2.382(7) 7 ?
Cd Na 3.502(4) 5_564 ?
Cd Na 3.502(4) 6 ?
P O2 1.497(5) . ?
P O5 1.513(6) . ?
P O3 1.559(6) . ?
P O1 1.559(5) . ?
Na O4 2.478(8) 12 ?
Na O4 2.478(8) 2_655 ?
Na O6 2.66(4) 2_655 ?
Na O6 2.66(4) 6 ?
Na O2 2.746(9) 11_655 ?
Na O2 2.746(9) . ?
Na Cd 3.502(4) 6_655 ?
Na Cd 3.502(4) 5_554 ?
Na Na 4.157(8) 6_655 ?
Na Na 4.157(8) 5_564 ?
O1 B 1.472(8) 6_655 ?
O2 Cd 2.242(5) 5_554 ?
O3 B 1.467(9) 1_655 ?
O4 Cd 2.382(7) 5_554 ?
O4 Na 2.478(8) 3_664 ?
O5 Cd 2.234(6) 1_545 ?
O6 Na 2.66(4) 5_554 ?
O6 Na 2.66(4) 3_664 ?
B O3 1.467(9) 11_655 ?
B O3 1.467(9) 1_455 ?
B O1 1.472(8) 9_665 ?
B O1 1.472(8) 5_564 ?
